data_7708162
loop_
_publ_author_name
'Yang, Feng'
'Xu, Yuangang'
'Wang, Pengcheng'
'Lin, Qiuhan'
'Lu, Ming'

_publ_section_title
;
 Novel metal-organic frameworks assembled from the combination of
 polynitro-pyrazole and 5-nitroamine-1,2,4-oxadiazole: synthesis,
 structure and thermal properties.
;
_journal_issue 37
_journal_name_full 'Dalton transactions (Cambridge, England : 2003)'
_journal_page_first 12906
_journal_page_last 12912
_journal_paper_doi 10.1039/d1dt02093e
_journal_volume 50
_journal_year 2021
_chemical_formula_moiety 'C6 H5 N9 O7, H2 O'
_chemical_formula_sum 'C6 H7 N9 O8'
_chemical_formula_weight 333.21
_space_group_crystal_system monoclinic
_space_group_IT_number 14
_space_group_name_Hall '-P 2ybc'
_space_group_name_H-M_alt 'P 1 21/c 1'
_atom_sites_solution_hydrogens mixed
_audit_creation_method SHELXL-2018/3
_audit_update_record
;
2021-06-10 deposited with the CCDC.	2021-08-16 downloaded from the CCDC.
;
_cell_angle_alpha 90
_cell_angle_beta 108.117(3)
_cell_angle_gamma 90
_cell_formula_units_Z 4
_cell_length_a 7.8296(8)
_cell_length_b 22.796(3)
_cell_length_c 7.4593(7)
_cell_measurement_reflns_used 2568
_cell_measurement_temperature 296(2)
_cell_measurement_theta_max 22.88
_cell_measurement_theta_min 2.74
_cell_volume 1265.4(2)
_computing_cell_refinement 'Bruker SAINT'
_computing_data_collection 'Bruker APEX3'
_computing_data_reduction 'Bruker SAINT'
_computing_molecular_graphics 'Bruker SHELXTL'
_computing_publication_material 'Bruker SHELXTL'
_computing_structure_refinement 'SHELXL-2018/3 (Sheldrick, 2018)'
_computing_structure_solution 'SHELXT 2014/5 (Sheldrick, 2014)'
_diffrn_ambient_temperature 296(2)
_diffrn_detector_area_resol_mean 10.42
_diffrn_measured_fraction_theta_full 0.995
_diffrn_measured_fraction_theta_max 0.990
_diffrn_measurement_device_type 'Bruker D8 QUEST PHOTON 100'
_diffrn_measurement_method '\f and \w scans'
_diffrn_radiation_type MoK\a
_diffrn_radiation_wavelength 0.71073
_diffrn_reflns_av_R_equivalents 0.0749
_diffrn_reflns_av_unetI/netI 0.0947
_diffrn_reflns_Laue_measured_fraction_full 0.995
_diffrn_reflns_Laue_measured_fraction_max 0.990
_diffrn_reflns_limit_h_max 10
_diffrn_reflns_limit_h_min -9
_diffrn_reflns_limit_k_max 29
_diffrn_reflns_limit_k_min -25
_diffrn_reflns_limit_l_max 9
_diffrn_reflns_limit_l_min -8
_diffrn_reflns_number 12417
_diffrn_reflns_point_group_measured_fraction_full 0.995
_diffrn_reflns_point_group_measured_fraction_max 0.990
_diffrn_reflns_theta_full 25.242
_diffrn_reflns_theta_max 27.465
_diffrn_reflns_theta_min 2.737
_diffrn_source.source 'Ius 2.0'
_diffrn_source.type microfocus

_exptl_absorpt_coefficient_mu 0.161
_exptl_absorpt_correction_T_max 0.7456
_exptl_absorpt_correction_T_min 0.6969
_exptl_absorpt_correction_type multi-scan
_exptl_absorpt_process_details sadabs
_exptl_crystal_colour yellow
_exptl_crystal_density_diffrn 1.749
_exptl_crystal_description plate
_exptl_crystal_F_000 680
_exptl_crystal_size_max 0.120
_exptl_crystal_size_mid 0.100
_exptl_crystal_size_min 0.010
_refine_diff_density_max 0.360
_refine_diff_density_min -0.573
_refine_diff_density_rms 0.059
_refine_ls_extinction_method none
_refine_ls_goodness_of_fit_ref 1.030
_refine_ls_hydrogen_treatment constr
_refine_ls_matrix_type full
_refine_ls_number_parameters 246
_refine_ls_number_reflns 2867
_refine_ls_number_restraints 0
_refine_ls_restrained_S_all 1.030
_refine_ls_R_factor_all 0.1695
_refine_ls_R_factor_gt 0.0689
_refine_ls_shift/su_max 0.000
_refine_ls_shift/su_mean 0.000
_refine_ls_structure_factor_coef Fsqd
_refine_ls_weighting_details 'w=1/[\s^2^(Fo^2^)+(0.0805P)^2^+0.8965P] where P=(Fo^2^+2Fc^2^)/3'
_refine_ls_weighting_scheme calc
_refine_ls_wR_factor_gt 0.1590
_refine_ls_wR_factor_ref 0.1960
_reflns_Friedel_coverage 0.000
_reflns_number_gt 1434
_reflns_number_total 2867
_reflns_threshold_expression 'I > 2\s(I)'
_cod_data_source_file d1dt02093e2.cif
_cod_data_source_block YF_052_a
_cod_depositor_comments 'Adding full bibliography for 7708161--7708163.cif.'
_cod_original_sg_symbol_H-M 'P 21/c'
_cod_database_code 7708162
_shelx_shelxl_version_number 2018/3
_shelx_space_group_comment
;
The symmetry employed for this shelxl refinement is uniquely defined
by the following loop, which should always be used as a source of
symmetry information in preference to the above space-group names.
They are only intended as comments.
;
_shelx_estimated_absorpt_t_min 0.981
_shelx_estimated_absorpt_t_max 0.998

loop_
_space_group_symop_operation_xyz
'x, y, z'
'-x, y+1/2, -z+1/2'
'-x, -y, -z'
'x, -y-1/2, z-1/2'

loop_
_atom_site_label
_atom_site_type_symbol
_atom_site_fract_x
_atom_site_fract_y
_atom_site_fract_z
_atom_site_U_iso_or_equiv
_atom_site_adp_type
_atom_site_occupancy
_atom_site_site_symmetry_order
_atom_site_calc_flag
_atom_site_refinement_flags_posn
_atom_site_refinement_flags_adp
_atom_site_refinement_flags_occupancy
_atom_site_disorder_assembly
_atom_site_disorder_group
C1 C 0.3181(5) 0.28099(17) 0.0018(5) 0.0472(10) Uani 1 1 d . . . . .
C2 C 0.1389(5) 0.26734(16) -0.0417(5) 0.0475(10) Uani 1 1 d . . . . .
C3 C 0.0524(5) 0.32139(16) -0.0574(5) 0.0474(10) Uani 1 1 d . . . . .
C4 C 0.1694(5) 0.42499(15) -0.0034(5) 0.0421(9) Uani 1 1 d . . . . .
H4A H 0.053426 0.438577 -0.083744 0.050 Uiso 1 1 calc R U . . .
H4B H 0.262061 0.445120 -0.040826 0.050 Uiso 1 1 calc R U . . .
C5 C 0.1888(4) 0.43894(14) 0.1973(5) 0.0330(8) Uani 1 1 d . . . . .
C6 C 0.3052(4) 0.44738(14) 0.4892(5) 0.0340(8) Uani 1 1 d . . . . .
N1 N 0.1845(4) 0.36172(12) -0.0270(4) 0.0365(7) Uani 1 1 d . . . . .
N2 N 0.3497(4) 0.33731(15) 0.0125(4) 0.0485(8) Uani 1 1 d . . . . .
N3 N 0.0535(4) 0.45546(14) 0.2494(4) 0.0465(8) Uani 1 1 d . . . . .
N4 N 0.3471(3) 0.43320(11) 0.3392(3) 0.0296(6) Uani 1 1 d . . . . .
H4 H 0.450036 0.422698 0.331496 0.036 Uiso 1 1 calc R U . . .
N5 N 0.3890(4) 0.45224(13) 0.6765(4) 0.0436(8) Uani 1 1 d . . . . .
N6 N 0.5619(5) 0.43962(13) 0.7349(4) 0.0447(8) Uani 1 1 d . . . . .
N8 N 0.0538(8) 0.21277(18) -0.0617(7) 0.0716(12) Uani 1 1 d . . . . .
N9 N -0.1196(5) 0.33481(18) -0.0933(7) 0.0951(16) Uani 1 1 d . . . . .
H9A H -0.152235 0.370946 -0.098109 0.114 Uiso 1 1 calc R U . . .
H9B H -0.198597 0.307382 -0.111639 0.114 Uiso 1 1 calc R U . . .
O3A O 0.1204(12) 0.1712(3) -0.105(4) 0.097(6) Uani 0.59(4) 1 d . . P A 1
O4A O -0.097(2) 0.2086(6) -0.049(4) 0.099(5) Uani 0.59(4) 1 d . . P A 1
O3B O 0.155(3) 0.1722(5) 0.025(5) 0.098(7) Uani 0.41(4) 1 d . . P A 2
O4B O -0.115(4) 0.2154(10) -0.154(5) 0.122(7) Uani 0.41(4) 1 d . . P A 2
O5 O 0.1303(3) 0.46176(11) 0.4470(3) 0.0479(7) Uani 1 1 d . . . . .
O6 O 0.6518(3) 0.42583(12) 0.6317(4) 0.0522(7) Uani 1 1 d . . . . .
O7 O 0.6384(4) 0.44315(14) 0.9092(4) 0.0721(9) Uani 1 1 d . . . . .
O8 O 0.6885(4) 0.40339(14) 0.2797(4) 0.0725(9) Uani 1 1 d . . . . .
H8A H 0.709240 0.404844 0.174509 0.109 Uiso 1 1 d R U . . .
H8B H 0.775744 0.383821 0.350950 0.109 Uiso 1 1 d R U . . .
N7 N 0.4708(7) 0.2417(3) 0.0358(9) 0.0957(16) Uani 1 1 d . . . . .
O1A O 0.585(2) 0.2519(9) -0.013(3) 0.222(12) Uani 0.547(13) 1 d . . P B 1
O2A O 0.4674(11) 0.1991(4) 0.1462(16) 0.128(5) Uani 0.547(13) 1 d . . P B 1
O1B O 0.630(2) 0.2664(7) 0.1191(19) 0.137(7) Uani 0.453(13) 1 d . . P B 2
O2B O 0.4676(14) 0.2022(4) -0.0623(14) 0.091(4) Uani 0.453(13) 1 d . . P B 2

loop_
_atom_site_aniso_label
_atom_site_aniso_U_11
_atom_site_aniso_U_22
_atom_site_aniso_U_33
_atom_site_aniso_U_23
_atom_site_aniso_U_13
_atom_site_aniso_U_12
C1 0.055(3) 0.039(3) 0.047(2) -0.0021(18) 0.0142(18) 0.017(2)
C2 0.062(3) 0.030(2) 0.049(2) -0.0093(17) 0.0154(19) -0.0025(19)
C3 0.046(2) 0.036(2) 0.055(2) -0.0099(18) 0.0084(18) -0.0021(19)
C4 0.054(2) 0.027(2) 0.0399(19) 0.0029(15) 0.0063(16) 0.0030(17)
C5 0.036(2) 0.0202(18) 0.0438(19) 0.0015(15) 0.0132(16) 0.0022(15)
C6 0.036(2) 0.0232(18) 0.047(2) -0.0001(15) 0.0178(16) -0.0018(15)
N1 0.0378(17) 0.0295(17) 0.0360(15) -0.0030(12) 0.0026(12) 0.0030(14)
N2 0.0429(19) 0.045(2) 0.056(2) -0.0047(15) 0.0124(15) 0.0052(15)
N3 0.0357(17) 0.046(2) 0.056(2) -0.0047(15) 0.0108(15) 0.0061(14)
N4 0.0259(14) 0.0304(16) 0.0359(15) -0.0016(12) 0.0144(12) 0.0030(11)
N5 0.053(2) 0.046(2) 0.0373(17) -0.0038(13) 0.0213(15) -0.0059(15)
N6 0.056(2) 0.0374(19) 0.0381(18) 0.0012(14) 0.0111(16) -0.0101(16)
N8 0.098(3) 0.040(3) 0.084(3) -0.016(2) 0.040(3) -0.011(3)
N9 0.041(2) 0.059(3) 0.172(5) -0.029(3) 0.014(2) -0.0092(19)
O3A 0.114(6) 0.038(4) 0.129(14) -0.024(5) 0.025(6) 0.009(3)
O4A 0.089(7) 0.060(5) 0.160(13) -0.027(7) 0.056(8) -0.025(4)
O3B 0.169(12) 0.034(6) 0.106(17) -0.006(7) 0.064(12) -0.009(7)
O4B 0.164(17) 0.070(9) 0.127(16) -0.034(10) 0.039(13) -0.069(9)
O5 0.0408(15) 0.0537(17) 0.0561(17) -0.0073(12) 0.0253(13) 0.0051(12)
O6 0.0462(16) 0.0623(19) 0.0455(15) -0.0027(13) 0.0103(13) 0.0051(13)
O7 0.087(2) 0.089(2) 0.0307(15) -0.0005(14) 0.0038(14) -0.0267(18)
O8 0.0619(18) 0.092(2) 0.0652(19) 0.0093(16) 0.0215(15) 0.0126(17)
N7 0.077(4) 0.086(4) 0.112(4) -0.017(4) 0.010(3) 0.041(3)
O1A 0.113(12) 0.24(2) 0.37(3) 0.11(2) 0.159(17) 0.094(15)
O2A 0.122(7) 0.083(6) 0.176(11) 0.057(6) 0.041(6) 0.073(5)
O1B 0.109(10) 0.112(10) 0.141(10) -0.048(8) -0.033(7) 0.072(8)
O2B 0.116(8) 0.041(5) 0.128(9) -0.026(5) 0.054(6) 0.028(5)

loop_
_atom_type_symbol
_atom_type_description
_atom_type_scat_dispersion_real
_atom_type_scat_dispersion_imag
_atom_type_scat_source
C C 0.0033 0.0016 'International Tables Vol C Tables 4.2.6.8 and 6.1.1.4'
H H 0.0000 0.0000 'International Tables Vol C Tables 4.2.6.8 and 6.1.1.4'
N N 0.0061 0.0033 'International Tables Vol C Tables 4.2.6.8 and 6.1.1.4'
O O 0.0106 0.0060 'International Tables Vol C Tables 4.2.6.8 and 6.1.1.4'

loop_
_geom_angle_atom_site_label_1
_geom_angle_atom_site_label_2
_geom_angle_atom_site_label_3
_geom_angle
_geom_angle_site_symmetry_1
_geom_angle_site_symmetry_3
_geom_angle_publ_flag
N2 C1 C2 113.4(3) . . ?
N2 C1 N7 117.8(4) . . ?
C2 C1 N7 128.8(4) . . ?
C1 C2 C3 104.7(3) . . ?
C1 C2 N8 130.2(4) . . ?
C3 C2 N8 125.1(4) . . ?
N9 C3 N1 123.7(4) . . ?
N9 C3 C2 131.2(4) . . ?
N1 C3 C2 105.1(3) . . ?
N1 C4 C5 110.1(3) . . ?
N1 C4 H4A 109.6 . . ?
C5 C4 H4A 109.6 . . ?
N1 C4 H4B 109.6 . . ?
C5 C4 H4B 109.6 . . ?
H4A C4 H4B 108.1 . . ?
N3 C5 N4 115.2(3) . . ?
N3 C5 C4 121.8(3) . . ?
N4 C5 C4 123.0(3) . . ?
N4 C6 O5 111.7(3) . . ?
N4 C6 N5 137.6(3) . . ?
O5 C6 N5 110.7(3) . . ?
C3 N1 N2 112.8(3) . . ?
C3 N1 C4 127.3(3) . . ?
N2 N1 C4 119.2(3) . . ?
C1 N2 N1 103.9(3) . . ?
C5 N3 O5 102.7(3) . . ?
C6 N4 C5 103.5(3) . . ?
C6 N4 H4 128.3 . . ?
C5 N4 H4 128.3 . . ?
N6 N5 C6 116.2(3) . . ?
O6 N6 O7 118.8(3) . . ?
O6 N6 N5 125.1(3) . . ?
O7 N6 N5 116.0(3) . . ?
O3A N8 O4A 118.9(9) . . ?
O3B N8 O4B 133.4(18) . . ?
O3A N8 C2 120.6(7) . . ?
O4A N8 C2 120.2(7) . . ?
O3B N8 C2 113.2(12) . . ?
O4B N8 C2 113.1(11) . . ?
C3 N9 H9A 120.0 . . ?
C3 N9 H9B 120.0 . . ?
H9A N9 H9B 120.0 . . ?
C6 O5 N3 106.9(2) . . ?
H8A O8 H8B 104.5 . . ?
O1A N7 O2A 124.1(10) . . ?
O2B N7 O1B 117.2(9) . . ?
O1A N7 C1 121.8(11) . . ?
O2B N7 C1 121.0(7) . . ?
O2A N7 C1 113.6(6) . . ?
O1B N7 C1 114.9(7) . . ?

loop_
_geom_bond_atom_site_label_1
_geom_bond_atom_site_label_2
_geom_bond_distance
_geom_bond_site_symmetry_2
_geom_bond_publ_flag
C1 N2 1.305(5) . ?
C1 C2 1.374(5) . ?
C1 N7 1.452(6) . ?
C2 C3 1.393(5) . ?
C2 N8 1.397(6) . ?
C3 N9 1.325(5) . ?
C3 N1 1.350(5) . ?
C4 N1 1.462(4) . ?
C4 C5 1.491(5) . ?
C4 H4A 0.9700 . ?
C4 H4B 0.9700 . ?
C5 N3 1.293(4) . ?
C5 N4 1.363(4) . ?
C6 N4 1.301(4) . ?
C6 O5 1.347(4) . ?
C6 N5 1.351(4) . ?
N1 N2 1.354(4) . ?
N3 O5 1.415(4) . ?
N4 H4 0.8600 . ?
N5 N6 1.319(4) . ?
N6 O6 1.235(4) . ?
N6 O7 1.254(4) . ?
N8 O3A 1.174(12) . ?
N8 O4A 1.215(14) . ?
N8 O3B 1.26(2) . ?
N8 O4B 1.29(3) . ?
N9 H9A 0.8600 . ?
N9 H9B 0.8600 . ?
O8 H8A 0.8500 . ?
O8 H8B 0.8498 . ?
N7 O1A 1.086(13) . ?
N7 O2B 1.156(9) . ?
N7 O2A 1.279(10) . ?
N7 O1B 1.333(17) . ?

loop_
_geom_hbond_atom_site_label_D
_geom_hbond_atom_site_label_H
_geom_hbond_atom_site_label_A
_geom_hbond_distance_DH
_geom_hbond_distance_HA
_geom_hbond_distance_DA
_geom_hbond_angle_DHA
_geom_hbond_site_symmetry_A
_geom_hbond_publ_flag
C4 H4B N5 0.97 2.60 3.405(5) 140.5 1_554 yes
N4 H4 O8 0.86 2.07 2.923(4) 172.5 . yes
N9 H9A N6 0.86 2.70 3.403(5) 140.2 1_454 yes
N9 H9A O6 0.86 2.46 3.072(5) 128.5 1_454 yes
N9 H9A O7 0.86 2.34 3.117(5) 151.1 1_454 yes
N9 H9B O4A^a 0.86 2.39 2.895(14) 118.3 . yes
N9 H9B O4B^b 0.86 2.25 2.76(2) 118.3 . yes
N9 H9B O1A^a 0.86 2.41 3.188(18) 150.8 1_455 yes
N9 H9B O1B^b 0.86 2.66 3.27(2) 129.4 1_455 yes
N9 H9B O1B^b 0.86 2.64 3.340(14) 138.9 4_465 yes
O8 H8A O7 0.85 2.07 2.818(4) 145.7 1_554 yes
O8 H8B O4A^a 0.85 2.35 3.105(14) 148.0 4_666 yes
O8 H8B O4B^b 0.85 2.42 3.08(2) 134.4 4_666 yes
